data_7221269
loop_
_publ_author_name
'Widera, A.'
'Schaefer, H.'

_publ_section_title
;
 Zur Darstellung und Struktur von A3 Al2 Si2 (a=Ca, Sr, Ba)
;
_journal_name_full
;
Zeitschrift fuer Naturforschung, Teil B. Anorganische Chemie, Organische 
Chemie (2,1947-32,1977)
;
_journal_page_first 1349
_journal_page_last 1351
_journal_volume 32
_journal_year 1977
_chemical_formula_sum 'Al2 Ba3 Si2'
_chemical_name_systematic 'Ba3 Al2 Si2'
_space_group_IT_number 71
_symmetry_space_group_name_Hall '-I 2 2'
_symmetry_space_group_name_H-M 'I m m m'
_cell_angle_alpha 90
_cell_angle_beta 90
_cell_angle_gamma 90
_cell_formula_units_Z 2
_cell_length_a 4.204
_cell_length_b 19.57
_cell_length_c 5.081
_cell_volume 418.025
_citation_journal_id_ASTM ZENBAX
_cod_data_source_file Widera_ZENBAX_1977_186.cif
_cod_data_source_block Al2Ba3Si2
_cod_original_cell_volume 418.0254
_cod_database_code 7221269

loop_
_symmetry_equiv_pos_as_xyz
x,y,z
-x,-y,z
x,-y,-z
-x,y,-z
-x,-y,-z
x,y,-z
-x,y,z
x,-y,z
x+1/2,y+1/2,z+1/2
-x+1/2,-y+1/2,z+1/2
x+1/2,-y+1/2,-z+1/2
-x+1/2,y+1/2,-z+1/2
-x+1/2,-y+1/2,-z+1/2
x+1/2,y+1/2,-z+1/2
-x+1/2,y+1/2,z+1/2
x+1/2,-y+1/2,z+1/2

loop_
_atom_site_label
_atom_site_type_symbol
_atom_site_fract_x
_atom_site_fract_y
_atom_site_fract_z
_atom_site_occupancy
_atom_site_U_iso_or_equiv
Ba2 Ba 0 0.5 0.5 1 0.0
Si1 Si 0 0.3665 0 1 0.0
Al1 Al 0 0.9357 0.5 1 0.0
Ba1 Ba 0 0.185 0 1 0.0
